data_2300206
loop_
_publ_author_name
'Fernandes, P.'
'Shankland, K.'
'David, W. I. F.'
'Markvardsen, A. J.'
'Florence, A. J.'
'Shankland, N.'
'Leech, C. K.'

_publ_section_title
;
 A differential thermal expansion approach to crystal structure
 determination from powder diffraction data
;
_journal_coeditor_code HX5075
_journal_issue 6
_journal_name_full 'Journal of Applied Crystallography'
_journal_page_first 1089
_journal_page_last 1094
_journal_paper_doi 10.1107/S0021889808030872
_journal_volume 41
_journal_year 2008
_chemical_formula_sum 'C7 H6 Cl N3 O4 S2'
_chemical_name_systematic
;
 6-chloro-1,1-dioxo-2H-1,2,4-benzothiadiazine-7-sulfonamide
;
_space_group_IT_number 1
_symmetry_cell_setting triclinic
_symmetry_space_group_name_Hall 'P 1'
_symmetry_space_group_name_H-M 'P 1'
_cell_angle_alpha 74.368(16)
_cell_angle_beta 83.786(14)
_cell_angle_gamma 80.459(15)
_cell_length_a 4.8707(9)
_cell_length_b 6.3951(12)
_cell_length_c 8.9448(16)
_cell_volume 264.01(9)
_cod_data_source_file hx5075.cif
_cod_data_source_block 150K
_cod_original_cell_volume 264.008
_cod_database_code 2300206

loop_
_symmetry_equiv_pos_site_id
_symmetry_equiv_pos_as_xyz
1 x,y,z

loop_
_atom_site_type_symbol
_atom_site_label
_atom_site_fract_x
_atom_site_fract_y
_atom_site_fract_z
Cl CL1 0.372441 0.935326 0.686121
S S1 1.31845 0.595217 0.245036
S S2 0.705591 0.431029 0.795886
C C2 0.927855 0.902666 0.332384
C C5 0.784411 0.619305 0.617006
O O2 1.19533 0.461365 0.173047
N N2 1.00468 1.04806 0.1935
H H2 0.904485 1.17855 0.166766
O O4 0.877548 0.226046 0.794328
O O3 0.408958 0.437656 0.818207
C C1 1.22734 0.997954 0.09715
H H1 1.27021 1.11229 0.009169
O O1 1.56817 0.494737 0.321805
C C4 0.999716 0.55182 0.517714
H H4 1.10022 0.4081 0.547511
C C7 0.712636 0.974673 0.431082
H H7 0.615169 1.11957 0.402162
C C3 1.06964 0.690637 0.376408
N N1 1.38559 0.812863 0.112375
C C6 0.643793 0.834128 0.569899
N N3 0.802057 0.517396 0.932325
H H1NA 0.69072 0.633848 0.94607
H H1NB 0.963473 0.529243 0.92617
